data_7220931
loop_
_publ_author_name
'Ca\~nellas, Santiago'
'Bauz\'a, Antonio'
'Lancho, A\"ida'
'Garc\'ia-Raso, Angel'
'Fiol, Joan J.'
'Molins, Elies'
'Ballester, Pablo'
'Frontera, Antonio'

_publ_section_title
;
 Synthesis, X-ray characterization and DFT studies of
 N-benzimidazolyl-pyrimidine--M(ii) complexes (M = Cu, Co and Ni): the
 prominent role of \p-hole and anion--\p interactions
;
_journal_issue 31
_journal_name_full CrystEngComm
_journal_page_first 5987
_journal_paper_doi 10.1039/C5CE01009H
_journal_volume 17
_journal_year 2015
_chemical_formula_sum 'C22 H16 Cu N10 O6'
_chemical_formula_weight 579.99
_chemical_name_systematic
;
 ?
;
_space_group_IT_number 2
_space_group_name_Hall '-P 1'
_symmetry_cell_setting triclinic
_symmetry_space_group_name_Hall '-P 1'
_symmetry_space_group_name_H-M 'P -1'
_atom_sites_solution_hydrogens geom
_audit_creation_method SHELXL-2014
_audit_update_record
;
2015-06-18 deposited with the CCDC.
2015-06-30 downloaded from the CCDC.
;
_cell_angle_alpha 115.020(5)
_cell_angle_beta 92.541(5)
_cell_angle_gamma 90.020(5)
_cell_formula_units_Z 1
_cell_length_a 7.7150(12)
_cell_length_b 8.2580(13)
_cell_length_c 9.5940(16)
_cell_measurement_reflns_used 1622
_cell_measurement_temperature 100(2)
_cell_measurement_theta_max 25.26
_cell_measurement_theta_min 2.72
_cell_volume 553.21(15)
_computing_cell_refinement 'Bruker APEX2 v2011.4-0'
_computing_data_collection 'Bruker APEX2 v2011.4-0'
_computing_data_reduction 'Bruker SAINT V7.60A'
_computing_molecular_graphics 'Bruker SHELXTL'
_computing_publication_material 'Bruker SHELXTL'
_computing_structure_refinement 'SHELXL-2014 (Sheldrick, 2014)'
_computing_structure_solution Sir2011
_diffrn_ambient_temperature 100(2)
_diffrn_detector_area_resol_mean 512
_diffrn_detector_type '4K CCD area detector APEX II'
_diffrn_measured_fraction_theta_full 0.991
_diffrn_measured_fraction_theta_max 0.847
_diffrn_measurement_device_type 'APEX DUO Kappa 4-axis goniometer'
_diffrn_measurement_method
;
 Fullsphere data collection, phi and omega scans
;
_diffrn_measurement_specimen_support 'magnetic support with MicroMount'
_diffrn_radiation_monochromator 'Quazar MX Multilayer Optics'
_diffrn_radiation_type MoK\a
_diffrn_radiation_wavelength 0.71073
_diffrn_reflns_av_R_equivalents 0.0409
_diffrn_reflns_av_unetI/netI 0.0677
_diffrn_reflns_Laue_measured_fraction_full 0.991
_diffrn_reflns_Laue_measured_fraction_max 0.847
_diffrn_reflns_limit_h_max 10
_diffrn_reflns_limit_h_min -10
_diffrn_reflns_limit_k_max 11
_diffrn_reflns_limit_k_min -11
_diffrn_reflns_limit_l_max 13
_diffrn_reflns_limit_l_min -12
_diffrn_reflns_number 6554
_diffrn_reflns_point_group_measured_fraction_full 0.991
_diffrn_reflns_point_group_measured_fraction_max 0.847
_diffrn_reflns_theta_full 25.000
_diffrn_reflns_theta_max 29.716
_diffrn_reflns_theta_min 2.346
_diffrn_source 'Microfocus source E025 IuS'
_diffrn_source_current 0.6
_diffrn_source_power 50
_diffrn_source_size '0.2 mm x 0.2 mm fine focus'
_diffrn_source_type 'Bruker APEX DUO'
_exptl_absorpt_coefficient_mu 1.055
_exptl_absorpt_correction_T_max 0.990
_exptl_absorpt_correction_T_min 0.762
_exptl_absorpt_correction_type empirical
_exptl_absorpt_process_details
; 
 SADABS Version 2008/1 Bruker-Nonius
 Blessing, Acta Cryst. (1995) A51 33-38
;
_exptl_crystal_colour blue
_exptl_crystal_density_diffrn 1.741
_exptl_crystal_description plate
_exptl_crystal_F_000 295
_exptl_crystal_size_max 0.10
_exptl_crystal_size_mid 0.07
_exptl_crystal_size_min 0.01
_refine_diff_density_max 0.455
_refine_diff_density_min -0.585
_refine_diff_density_rms 0.093
_refine_ls_extinction_method none
_refine_ls_goodness_of_fit_ref 1.062
_refine_ls_hydrogen_treatment constr
_refine_ls_matrix_type full
_refine_ls_number_parameters 178
_refine_ls_number_reflns 2681
_refine_ls_number_restraints 0
_refine_ls_restrained_S_all 1.062
_refine_ls_R_factor_all 0.0670
_refine_ls_R_factor_gt 0.0442
_refine_ls_shift/su_max 0.000
_refine_ls_shift/su_mean 0.000
_refine_ls_structure_factor_coef Fsqd
_refine_ls_weighting_details 'w=1/[\s^2^(Fo^2^)+(0.0383P)^2^+0.1495P] where P=(Fo^2^+2Fc^2^)/3'
_refine_ls_weighting_scheme calc
_refine_ls_wR_factor_gt 0.0886
_refine_ls_wR_factor_ref 0.0965
_reflns_Friedel_coverage 0.000
_reflns_number_gt 2064
_reflns_number_total 2681
_reflns_threshold_expression 'I > 2\s(I)'
_cod_data_source_file c5ce01009h1.cif
_cod_data_source_block KS7b_P-1
_cod_depositor_comments
;
The following automatic conversions were performed:

'_symmetry_cell_setting' value 'Triclinic' changed to 'triclinic'
according to
/usr/data/users/saulius/crontab/automatic-downloads/rss-feeds/RSC/lib/dictionaries/cif_core.dic
dictionary named 'cif_core.dic' version 2.4.2 from 2011-04-26.

Automatic conversion script
Id: cif_fix_values 3271 2015-04-21 07:52:19Z andrius 

 Adding full bibliography for 7220931--7220935.cif.
;
_cod_original_sg_symbol_H-M P-1
_cod_database_code 7220931
_shelx_space_group_comment
;
The symmetry employed for this shelxl refinement is uniquely defined
by the following loop, which should always be used as a source of
symmetry information in preference to the above space-group names.
They are only intended as comments.
;
_shelx_estimated_absorpt_t_min 0.902
_shelx_estimated_absorpt_t_max 0.990
_shelxl_version_number 2014-3

loop_
_space_group_symop_operation_xyz
'x, y, z'
'-x, -y, -z'

loop_
_atom_site_label
_atom_site_type_symbol
_atom_site_fract_x
_atom_site_fract_y
_atom_site_fract_z
_atom_site_U_iso_or_equiv
_atom_site_adp_type
_atom_site_occupancy
_atom_site_site_symmetry_order
_atom_site_calc_flag
_atom_site_refinement_flags_posn
_atom_site_refinement_flags_adp
_atom_site_refinement_flags_occupancy
C1 C 0.3104(3) 0.3729(3) 0.2031(3) 0.0159(6) Uani 1 1 d . . .
H1 H 0.2845 0.2674 0.2114 0.019 Uiso 1 1 calc R U .
C2 C 0.4112(3) 0.6367(3) 0.2513(3) 0.0134(5) Uani 1 1 d . . .
C3 C 0.4926(3) 0.8053(3) 0.3170(3) 0.0167(6) Uani 1 1 d . . .
H3A H 0.5530 0.8469 0.4121 0.020 Uiso 1 1 calc R U .
C4 C 0.4796(3) 0.9070(3) 0.2348(3) 0.0185(6) Uani 1 1 d . . .
H4 H 0.5328 1.0196 0.2749 0.022 Uiso 1 1 calc R U .
C5 C 0.3881(3) 0.8443(3) 0.0920(3) 0.0181(6) Uani 1 1 d . . .
H5 H 0.3817 0.9174 0.0402 0.022 Uiso 1 1 calc R U .
C6 C 0.3072(3) 0.6788(3) 0.0254(3) 0.0153(6) Uani 1 1 d . . .
H6 H 0.2471 0.6381 -0.0697 0.018 Uiso 1 1 calc R U .
C7 C 0.3205(3) 0.5751(3) 0.1087(3) 0.0133(5) Uani 1 1 d . . .
C8 C 0.1629(3) 0.2779(3) -0.0507(3) 0.0143(5) Uani 1 1 d . . .
C9 C 0.0624(3) -0.0028(3) -0.1785(3) 0.0195(6) Uani 1 1 d . . .
H9 H 0.0485 -0.1191 -0.1882 0.023 Uiso 1 1 calc R U .
C10 C -0.0058(3) 0.0395(4) -0.2940(3) 0.0194(6) Uani 1 1 d . . .
H10 H -0.0658 -0.0452 -0.3803 0.023 Uiso 1 1 calc R U .
C11 C 0.0185(3) 0.2121(4) -0.2763(3) 0.0182(6) Uani 1 1 d . . .
H11 H -0.0256 0.2438 -0.3528 0.022 Uiso 1 1 calc R U .
Cu1 Cu 0.5000 0.5000 0.5000 0.01388(15) Uani 1 2 d S . P
N1 N 0.4017(3) 0.5054(3) 0.3084(2) 0.0138(5) Uani 1 1 d . . .
N2 N 0.2576(3) 0.4052(3) 0.0813(2) 0.0139(5) Uani 1 1 d . . .
N3 N 0.1475(3) 0.1173(3) -0.0532(3) 0.0169(5) Uani 1 1 d . . .
N4 N 0.1043(3) 0.3371(3) -0.1516(2) 0.0159(5) Uani 1 1 d . . .
N5 N 0.1907(3) 0.5181(3) 0.5997(3) 0.0170(5) Uani 1 1 d . . .
O1 O 0.2998(2) 0.6439(2) 0.6167(2) 0.0185(4) Uani 1 1 d . . .
O2 O 0.2351(2) 0.3600(2) 0.5189(2) 0.0193(4) Uani 1 1 d . . .
O3 O 0.0518(2) 0.5557(2) 0.6619(2) 0.0200(4) Uani 1 1 d . . .

loop_
_atom_site_aniso_label
_atom_site_aniso_U_11
_atom_site_aniso_U_22
_atom_site_aniso_U_33
_atom_site_aniso_U_23
_atom_site_aniso_U_13
_atom_site_aniso_U_12
C1 0.0137(13) 0.0184(13) 0.0179(14) 0.0097(11) 0.0023(11) 0.0023(11)
C2 0.0112(13) 0.0155(12) 0.0162(13) 0.0094(11) 0.0018(10) 0.0050(10)
C3 0.0122(13) 0.0171(13) 0.0184(14) 0.0053(11) 0.0005(11) 0.0018(11)
C4 0.0142(14) 0.0149(13) 0.0252(15) 0.0074(11) 0.0009(12) -0.0006(11)
C5 0.0182(14) 0.0183(13) 0.0234(15) 0.0139(12) 0.0046(12) 0.0028(11)
C6 0.0140(13) 0.0199(13) 0.0142(13) 0.0093(11) 0.0008(11) 0.0034(11)
C7 0.0102(13) 0.0150(12) 0.0142(13) 0.0057(10) 0.0021(10) 0.0031(10)
C8 0.0099(13) 0.0178(13) 0.0148(13) 0.0064(11) 0.0023(10) 0.0019(10)
C9 0.0201(15) 0.0150(13) 0.0204(15) 0.0043(11) 0.0039(12) -0.0001(11)
C10 0.0158(14) 0.0211(14) 0.0166(14) 0.0032(11) 0.0020(11) -0.0035(11)
C11 0.0149(14) 0.0250(14) 0.0139(13) 0.0076(11) 0.0002(11) -0.0014(11)
Cu1 0.0114(3) 0.0157(2) 0.0161(3) 0.00834(19) -0.00059(18) 0.00045(18)
N1 0.0106(11) 0.0151(11) 0.0158(12) 0.0066(9) -0.0009(9) -0.0003(9)
N2 0.0132(11) 0.0147(10) 0.0145(11) 0.0070(9) -0.0007(9) 0.0006(9)
N3 0.0169(12) 0.0147(11) 0.0190(12) 0.0068(9) 0.0016(9) -0.0010(9)
N4 0.0134(11) 0.0182(11) 0.0151(11) 0.0062(9) 0.0000(9) 0.0000(9)
N5 0.0160(12) 0.0208(12) 0.0166(12) 0.0105(10) -0.0015(10) 0.0024(10)
O1 0.0172(10) 0.0186(9) 0.0202(10) 0.0088(8) 0.0004(8) -0.0026(8)
O2 0.0191(10) 0.0185(10) 0.0200(10) 0.0080(8) 0.0015(8) 0.0050(8)
O3 0.0136(10) 0.0255(10) 0.0226(11) 0.0117(9) 0.0051(8) 0.0045(8)

loop_
_atom_type_symbol
_atom_type_description
_atom_type_scat_dispersion_real
_atom_type_scat_dispersion_imag
_atom_type_scat_source
C C 0.0033 0.0016 'International Tables Vol C Tables 4.2.6.8 and 6.1.1.4'
H H 0.0000 0.0000 'International Tables Vol C Tables 4.2.6.8 and 6.1.1.4'
N N 0.0061 0.0033 'International Tables Vol C Tables 4.2.6.8 and 6.1.1.4'
O O 0.0106 0.0060 'International Tables Vol C Tables 4.2.6.8 and 6.1.1.4'
Cu Cu 0.3201 1.2651 'International Tables Vol C Tables 4.2.6.8 and 6.1.1.4'

loop_
_geom_angle_atom_site_label_1
_geom_angle_atom_site_label_2
_geom_angle_atom_site_label_3
_geom_angle
_geom_angle_site_symmetry_1
_geom_angle_site_symmetry_3
N1 C1 N2 113.0(2) . .
C7 C2 C3 121.2(2) . .
C7 C2 N1 109.1(2) . .
C3 C2 N1 129.7(2) . .
C4 C3 C2 117.1(2) . .
C3 C4 C5 121.3(2) . .
C6 C5 C4 122.5(2) . .
C5 C6 C7 116.3(2) . .
C2 C7 N2 105.1(2) . .
C2 C7 C6 121.6(2) . .
N2 C7 C6 133.3(2) . .
N4 C8 N3 129.8(2) . .
N4 C8 N2 115.7(2) . .
N3 C8 N2 114.5(2) . .
N3 C9 C10 122.3(2) . .
C11 C10 C9 117.2(2) . .
N4 C11 C10 122.3(3) . .
N1 Cu1 N1 180 . 2_666
N1 Cu1 O1 89.73(8) . 2_666
N1 Cu1 O1 90.27(8) 2_666 2_666
N1 Cu1 O1 90.27(8) . .
N1 Cu1 O1 89.73(8) 2_666 .
O1 Cu1 O1 180 2_666 .
N1 Cu1 O2 91.24(7) . 2_666
N1 Cu1 O2 88.76(7) 2_666 2_666
O1 Cu1 O2 58.15(6) 2_666 2_666
O1 Cu1 O2 121.85(7) . 2_666
N1 Cu1 O2 88.76(7) . .
N1 Cu1 O2 91.24(7) 2_666 .
O1 Cu1 O2 121.85(7) 2_666 .
O1 Cu1 O2 58.15(6) . .
O2 Cu1 O2 180 2_666 .
C1 N1 C2 105.4(2) . .
C1 N1 Cu1 123.23(18) . .
C2 N1 Cu1 131.38(17) . .
C1 N2 C7 107.4(2) . .
C1 N2 C8 123.4(2) . .
C7 N2 C8 129.2(2) . .
C8 N3 C9 114.4(2) . .
C8 N4 C11 114.0(2) . .
O3 N5 O2 123.4(2) . .
O3 N5 O1 119.7(2) . .
O2 N5 O1 117.0(2) . .
N5 O1 Cu1 100.83(14) . .
N5 O2 Cu1 84.00(13) . .

loop_
_geom_bond_atom_site_label_1
_geom_bond_atom_site_label_2
_geom_bond_distance
_geom_bond_site_symmetry_2
C1 N1 1.310(3) .
C1 N2 1.351(3) .
C2 C7 1.395(4) .
C2 C3 1.397(3) .
C2 N1 1.409(3) .
C3 C4 1.375(4) .
C4 C5 1.399(4) .
C5 C6 1.375(3) .
C6 C7 1.398(3) .
C7 N2 1.396(3) .
C8 N4 1.320(3) .
C8 N3 1.322(3) .
C8 N2 1.426(3) .
C9 N3 1.335(3) .
C9 C10 1.380(4) .
C10 C11 1.374(4) .
C11 N4 1.349(3) .
Cu1 N1 1.976(2) .
Cu1 N1 1.976(2) 2_666
Cu1 O1 2.0200(18) 2_666
Cu1 O1 2.0200(18) .
Cu1 O2 2.3991(18) 2_666
Cu1 O2 2.3991(18) .
N5 O3 1.225(3) .
N5 O2 1.261(3) .
N5 O1 1.287(3) .

loop_
_geom_torsion_atom_site_label_1
_geom_torsion_atom_site_label_2
_geom_torsion_atom_site_label_3
_geom_torsion_atom_site_label_4
_geom_torsion
C7 C2 C3 C4 -0.2(4)
N1 C2 C3 C4 -179.5(2)
C2 C3 C4 C5 0.3(4)
C3 C4 C5 C6 -0.4(4)
C4 C5 C6 C7 0.3(4)
C3 C2 C7 N2 -179.8(2)
N1 C2 C7 N2 -0.3(3)
C3 C2 C7 C6 0.1(4)
N1 C2 C7 C6 179.6(2)
C5 C6 C7 C2 -0.1(4)
C5 C6 C7 N2 179.7(3)
N3 C9 C10 C11 0.6(4)
C9 C10 C11 N4 -0.3(4)
N2 C1 N1 C2 -0.3(3)
N2 C1 N1 Cu1 -179.46(16)
C7 C2 N1 C1 0.4(3)
C3 C2 N1 C1 179.8(3)
C7 C2 N1 Cu1 179.42(17)
C3 C2 N1 Cu1 -1.2(4)
N1 C1 N2 C7 0.2(3)
N1 C1 N2 C8 177.2(2)
C2 C7 N2 C1 0.1(3)
C6 C7 N2 C1 -179.8(3)
C2 C7 N2 C8 -176.7(2)
C6 C7 N2 C8 3.4(4)
N4 C8 N2 C1 172.7(2)
N3 C8 N2 C1 -7.4(3)
N4 C8 N2 C7 -11.0(4)
N3 C8 N2 C7 168.9(2)
N4 C8 N3 C9 1.4(4)
N2 C8 N3 C9 -178.5(2)
C10 C9 N3 C8 -1.0(4)
N3 C8 N4 C11 -1.1(4)
N2 C8 N4 C11 178.7(2)
C10 C11 N4 C8 0.5(4)
O3 N5 O1 Cu1 177.23(18)
O2 N5 O1 Cu1 -2.3(2)
O3 N5 O2 Cu1 -177.6(2)
O1 N5 O2 Cu1 1.94(19)
